data_1503176
loop_
_publ_author_name
'Evenson, Sean J.'
'Rasmussen, Seth C.'

_publ_section_title
;
 N-acyldithieno[3,2-b:2',3'-d]pyrroles: second generation
 dithieno[3,2-b:2',3'-d]pyrrole building blocks with stabilized energy
 levels.
;
_journal_issue 18
_journal_name_full 'Organic letters'
_journal_page_first 4054
_journal_page_last 4057
_journal_paper_doi 10.1021/ol101647f
_journal_volume 12
_journal_year 2010
_chemical_formula_moiety 'C15 H9 N O S2'
_chemical_formula_sum 'C15 H9 N O S2'
_chemical_formula_weight 283.35
_chemical_name_common N-Benzoyldithieno[3,2-b:2',3'-d]pyrrole
_chemical_name_systematic
;
N-Benzoyldithieno[3,2-b:2',3'-d]pyrrole
;
_space_group_IT_number 14
_symmetry_cell_setting monoclinic
_symmetry_space_group_name_Hall '-P 2ybc'
_symmetry_space_group_name_H-M 'P 1 21/c 1'
_atom_sites_solution_hydrogens geom
_atom_sites_solution_primary direct
_atom_sites_solution_secondary difmap
_audit_creation_method SHELXL-97
_cell_angle_alpha 90.00
_cell_angle_beta 109.858(6)
_cell_angle_gamma 90.00
_cell_formula_units_Z 4
_cell_length_a 11.802(3)
_cell_length_b 11.154(3)
_cell_length_c 10.384(3)
_cell_measurement_reflns_used 1725
_cell_measurement_temperature 273(2)
_cell_measurement_theta_max 27.82
_cell_measurement_theta_min 2.59
_cell_volume 1285.7(6)
_computing_structure_refinement 'SHELXL-97 (Sheldrick, 1997)'
_computing_structure_solution 'SHELXS-97 (Sheldrick, 1990)'
_diffrn_ambient_temperature 273(2)
_diffrn_measured_fraction_theta_full 0.994
_diffrn_measured_fraction_theta_max 0.994
_diffrn_measurement_device_type 'CCD area detector'
_diffrn_measurement_method 'phi and omega scans'
_diffrn_radiation_monochromator graphite
_diffrn_radiation_source 'fine-focus sealed tube'
_diffrn_radiation_type MoK\a
_diffrn_radiation_wavelength 0.71073
_diffrn_reflns_av_R_equivalents 0.0699
_diffrn_reflns_av_sigmaI/netI 0.0543
_diffrn_reflns_limit_h_max 15
_diffrn_reflns_limit_h_min -15
_diffrn_reflns_limit_k_max 13
_diffrn_reflns_limit_k_min -14
_diffrn_reflns_limit_l_max 6
_diffrn_reflns_limit_l_min -13
_diffrn_reflns_number 8564
_diffrn_reflns_theta_full 27.98
_diffrn_reflns_theta_max 27.97
_diffrn_reflns_theta_min 2.59
_exptl_absorpt_coefficient_mu 0.403
_exptl_absorpt_correction_T_max 0.9384
_exptl_absorpt_correction_T_min 0.8555
_exptl_absorpt_correction_type numerical
_exptl_absorpt_process_details SADABS
_exptl_crystal_colour colorless
_exptl_crystal_density_diffrn 1.464
_exptl_crystal_density_method 'not measured'
_exptl_crystal_description plate
_exptl_crystal_F_000 584
_exptl_crystal_size_max 0.40
_exptl_crystal_size_mid 0.32
_exptl_crystal_size_min 0.16
_refine_diff_density_max 0.217
_refine_diff_density_min -0.314
_refine_diff_density_rms 0.068
_refine_ls_extinction_method none
_refine_ls_goodness_of_fit_ref 0.992
_refine_ls_hydrogen_treatment constr
_refine_ls_matrix_type full
_refine_ls_number_parameters 172
_refine_ls_number_reflns 3078
_refine_ls_number_restraints 0
_refine_ls_restrained_S_all 0.992
_refine_ls_R_factor_all 0.0588
_refine_ls_R_factor_gt 0.0422
_refine_ls_shift/su_max 0.000
_refine_ls_shift/su_mean 0.000
_refine_ls_structure_factor_coef Fsqd
_refine_ls_weighting_details 'calc w=1/[\s^2^(Fo^2^)+(0.0799P)^2^+0.0000P] where P=(Fo^2^+2Fc^2^)/3'
_refine_ls_weighting_scheme calc
_refine_ls_wR_factor_gt 0.1151
_refine_ls_wR_factor_ref 0.1293
_reflns_number_gt 2204
_reflns_number_total 3078
_reflns_threshold_expression >2sigma(I)
_cod_data_source_file ol101647f_si_002.cif
_cod_data_source_block p21c
_cod_depositor_comments
;
The following automatic conversions were performed:

'_symmetry_cell_setting' value 'Monoclinic' changed to 'monoclinic'
according to /home/saulius/struct/CIF-dictionaries/cif_core.dic
dictionary named 'cif_core.dic' version 2.4.2 from 2011-04-26.

Automatic conversion script
Id: cif_fix_values 1715 2011-07-08 13:25:40Z adriana 
;
_cod_original_sg_symbol_H-M 'P2(1)/c  '
_cod_database_code 1503176

loop_
_symmetry_equiv_pos_as_xyz
'x, y, z'
'-x, y+1/2, -z+1/2'
'-x, -y, -z'
'x, -y-1/2, z-1/2'

loop_
_atom_site_label
_atom_site_type_symbol
_atom_site_fract_x
_atom_site_fract_y
_atom_site_fract_z
_atom_site_U_iso_or_equiv
_atom_site_adp_type
_atom_site_occupancy
_atom_site_symmetry_multiplicity
_atom_site_calc_flag
_atom_site_refinement_flags
S1 S 0.04668(4) 0.08639(5) 0.19621(5) 0.04725(18) Uani 1 1 d .
S2 S -0.15037(5) 0.30847(4) -0.11290(6) 0.05533(19) Uani 1 1 d .
O O -0.47314(12) -0.02383(13) -0.13773(15) 0.0557(4) Uani 1 1 d .
N N -0.27428(13) 0.01121(13) -0.03488(14) 0.0391(3) Uani 1 1 d .
C1 C -0.09098(16) 0.09676(15) 0.07014(18) 0.0373(4) Uani 1 1 d .
C2 C -0.37523(16) -0.06310(16) -0.07024(18) 0.0406(4) Uani 1 1 d .
C3 C -0.16093(16) 0.17608(14) -0.03479(18) 0.0379(4) Uani 1 1 d .
C4 C -0.16186(15) -0.00259(15) 0.06895(16) 0.0370(4) Uani 1 1 d .
C5 C -0.35453(16) -0.19072(15) -0.02798(18) 0.0411(4) Uani 1 1 d .
C6 C -0.27130(16) 0.12321(15) -0.09673(18) 0.0391(4) Uani 1 1 d .
C7 C -0.42196(18) -0.2432(2) 0.04289(19) 0.0511(5) Uani 1 1 d .
H7 H -0.4762 -0.1975 0.0695 0.061 Uiso 1 1 calc R
C8 C -0.35022(19) 0.18913(17) -0.2087(2) 0.0489(5) Uani 1 1 d .
H8 H -0.4277 0.1658 -0.2615 0.059 Uiso 1 1 calc R
C9 C -0.10407(18) -0.08771(17) 0.1720(2) 0.0468(5) Uani 1 1 d .
H9 H -0.1385 -0.1592 0.1863 0.056 Uiso 1 1 calc R
C10 C 0.0089(2) -0.05004(18) 0.2470(2) 0.0515(5) Uani 1 1 d .
H10 H 0.0608 -0.0941 0.3191 0.062 Uiso 1 1 calc R
C11 C -0.27527(19) -0.26061(18) -0.0681(2) 0.0530(5) Uani 1 1 d .
H11 H -0.2287 -0.2255 -0.1144 0.064 Uiso 1 1 calc R
C12 C -0.4079(2) -0.3649(2) 0.0741(2) 0.0619(6) Uani 1 1 d .
H12 H -0.4510 -0.4003 0.1242 0.074 Uiso 1 1 calc R
C13 C -0.2950(2) 0.29129(19) -0.2263(2) 0.0585(6) Uani 1 1 d .
H13 H -0.3320 0.3473 -0.2938 0.070 Uiso 1 1 calc R
C14 C -0.2649(2) -0.38117(19) -0.0401(2) 0.0635(6) Uani 1 1 d .
H14 H -0.2131 -0.4277 -0.0695 0.076 Uiso 1 1 calc R
C15 C -0.3304(2) -0.4329(2) 0.0307(2) 0.0624(6) Uani 1 1 d .
H15 H -0.3227 -0.5145 0.0498 0.075 Uiso 1 1 calc R

loop_
_atom_site_aniso_label
_atom_site_aniso_U_11
_atom_site_aniso_U_22
_atom_site_aniso_U_33
_atom_site_aniso_U_23
_atom_site_aniso_U_13
_atom_site_aniso_U_12
S1 0.0397(3) 0.0486(3) 0.0496(3) -0.0036(2) 0.0102(2) -0.00197(19)
S2 0.0669(4) 0.0348(3) 0.0684(4) 0.0111(2) 0.0284(3) -0.0006(2)
O 0.0411(8) 0.0526(8) 0.0656(9) -0.0001(7) 0.0079(7) -0.0023(6)
N 0.0403(8) 0.0334(8) 0.0406(8) 0.0039(6) 0.0097(6) -0.0015(6)
C1 0.0395(9) 0.0319(8) 0.0407(9) -0.0020(7) 0.0138(8) 0.0001(7)
C2 0.0414(10) 0.0414(10) 0.0397(10) -0.0049(8) 0.0148(8) -0.0035(7)
C3 0.0445(10) 0.0294(8) 0.0435(10) 0.0016(7) 0.0196(8) 0.0016(7)
C4 0.0388(9) 0.0332(8) 0.0386(9) -0.0005(7) 0.0128(7) 0.0010(7)
C5 0.0427(10) 0.0381(9) 0.0400(10) -0.0047(7) 0.0111(8) -0.0099(7)
C6 0.0436(10) 0.0346(9) 0.0403(9) 0.0042(7) 0.0158(8) 0.0036(7)
C7 0.0509(11) 0.0572(12) 0.0464(11) -0.0015(9) 0.0180(9) -0.0099(9)
C8 0.0501(11) 0.0511(12) 0.0451(10) 0.0088(8) 0.0157(9) 0.0092(9)
C9 0.0523(11) 0.0399(10) 0.0453(10) 0.0092(8) 0.0127(9) 0.0009(8)
C10 0.0526(12) 0.0499(12) 0.0464(11) 0.0085(9) 0.0094(9) 0.0083(9)
C11 0.0577(12) 0.0403(11) 0.0665(13) -0.0010(10) 0.0285(10) -0.0051(9)
C12 0.0688(14) 0.0642(15) 0.0496(12) 0.0089(11) 0.0159(11) -0.0253(12)
C13 0.0694(14) 0.0474(12) 0.0597(13) 0.0191(10) 0.0232(11) 0.0155(10)
C14 0.0694(15) 0.0394(11) 0.0772(16) -0.0046(10) 0.0193(13) 0.0001(10)
C15 0.0685(15) 0.0396(11) 0.0639(14) 0.0068(10) 0.0025(12) -0.0106(10)

loop_
_atom_type_symbol
_atom_type_description
_atom_type_scat_dispersion_real
_atom_type_scat_dispersion_imag
_atom_type_scat_source
C C 0.0033 0.0016 'International Tables Vol C Tables 4.2.6.8 and 6.1.1.4'
H H 0.0000 0.0000 'International Tables Vol C Tables 4.2.6.8 and 6.1.1.4'
N N 0.0061 0.0033 'International Tables Vol C Tables 4.2.6.8 and 6.1.1.4'
O O 0.0106 0.0060 'International Tables Vol C Tables 4.2.6.8 and 6.1.1.4'
S S 0.1246 0.1234 'International Tables Vol C Tables 4.2.6.8 and 6.1.1.4'

loop_
_geom_angle_atom_site_label_1
_geom_angle_atom_site_label_2
_geom_angle_atom_site_label_3
_geom_angle
C1 S1 C10 90.96(9)
C3 S2 C13 90.76(9)
C2 N C4 129.54(15)
C2 N C6 123.90(15)
C4 N C6 106.46(13)
C4 C1 C3 107.32(16)
C4 C1 S1 111.50(13)
C3 C1 S1 141.15(14)
O C2 N 119.95(17)
O C2 C5 123.10(17)
N C2 C5 116.87(16)
C6 C3 C1 107.55(15)
C6 C3 S2 111.03(14)
C1 C3 S2 141.31(15)
C1 C4 N 109.21(15)
C1 C4 C9 113.20(16)
N C4 C9 137.58(16)
C7 C5 C11 119.40(18)
C7 C5 C2 119.72(17)
C11 C5 C2 120.68(16)
C3 C6 N 109.46(15)
C3 C6 C8 114.46(17)
N C6 C8 135.98(17)
C5 C7 C12 119.4(2)
C5 C7 H7 120.3
C12 C7 H7 120.3
C13 C8 C6 109.49(19)
C13 C8 H8 125.3
C6 C8 H8 125.3
C10 C9 C4 110.56(17)
C10 C9 H9 124.7
C4 C9 H9 124.7
C9 C10 S1 113.78(15)
C9 C10 H10 123.1
S1 C10 H10 123.1
C14 C11 C5 120.5(2)
C14 C11 H11 119.7
C5 C11 H11 119.7
C15 C12 C7 120.06(19)
C15 C12 H12 120.0
C7 C12 H12 120.0
C8 C13 S2 114.26(16)
C8 C13 H13 122.9
S2 C13 H13 122.9
C15 C14 C11 120.2(2)
C15 C14 H14 119.9
C11 C14 H14 119.9
C14 C15 C12 120.4(2)
C14 C15 H15 119.8
C12 C15 H15 119.8

loop_
_geom_bond_atom_site_label_1
_geom_bond_atom_site_label_2
_geom_bond_distance
S1 C1 1.7093(18)
S1 C10 1.718(2)
S2 C3 1.7096(17)
S2 C13 1.724(2)
O C2 1.212(2)
N C2 1.394(2)
N C4 1.405(2)
N C6 1.411(2)
C1 C4 1.386(2)
C1 C3 1.428(2)
C2 C5 1.485(3)
C3 C6 1.374(3)
C4 C9 1.420(2)
C5 C7 1.384(2)
C5 C11 1.386(3)
C6 C8 1.423(3)
C7 C12 1.393(3)
C7 H7 0.9300
C8 C13 1.356(3)
C8 H8 0.9300
C9 C10 1.362(3)
C9 H9 0.9300
C10 H10 0.9300
C11 C14 1.372(3)
C11 H11 0.9300
C12 C15 1.376(4)
C12 H12 0.9300
C13 H13 0.9300
C14 C15 1.363(3)
C14 H14 0.9300
C15 H15 0.9300
